data_7237811
loop_
_publ_author_name
'Lu, Guang-Zhao'
'Tu, Zhen-Long'
'Liu, Liang'
'Zhang, Wen-Wei'
'Zheng, You-Xuan'

_publ_section_title
;
 Fast synthesis of iridium(iii) complexes with sulfur-containing ancillary
 ligand for high-performance green OLEDs with EQE exceeding 31%
;
_journal_issue 24
_journal_name_full 'Journal of Materials Chemistry C'
_journal_page_first 7273
_journal_paper_doi 10.1039/C9TC01397K
_journal_volume 7
_journal_year 2019
_chemical_formula_sum 'C31 H24 F12 Ir N5 S2'
_chemical_formula_weight 950.87
_space_group_crystal_system monoclinic
_space_group_IT_number 15
_space_group_name_Hall '-C 2yc'
_space_group_name_H-M_alt 'C 1 2/c 1'
_atom_sites_solution_hydrogens geom
_audit_creation_method SHELXL-2016/6
_audit_update_record
;
2018-03-26 deposited with the CCDC.	2019-05-07 downloaded from the CCDC.
;
_cell_angle_alpha 90
_cell_angle_beta 103.941(2)
_cell_angle_gamma 90
_cell_formula_units_Z 4
_cell_length_a 17.763(2)
_cell_length_b 11.7754(14)
_cell_length_c 17.580(2)
_cell_measurement_reflns_used 3116
_cell_measurement_temperature 153(2)
_cell_measurement_theta_max 23.89
_cell_measurement_theta_min 2.27
_cell_volume 3568.8(7)
_computing_cell_refinement 'Bruker SAINT'
_computing_data_collection 'Bruker APEX2'
_computing_data_reduction 'Bruker SAINT'
_computing_molecular_graphics 'Bruker SHELXTL'
_computing_publication_material 'Bruker SHELXTL'
_computing_structure_refinement 'SHELXL-2016/6 (Sheldrick, 2016)'
_computing_structure_solution 'SHELXT 2014/5 (Sheldrick, 2014)'
_diffrn_ambient_temperature 153(2)
_diffrn_measured_fraction_theta_full 0.998
_diffrn_measured_fraction_theta_max 0.997
_diffrn_measurement_device_type 'Bruker APEX-II CCD'
_diffrn_measurement_method '\f and \w scans'
_diffrn_radiation_type MoK\a
_diffrn_radiation_wavelength 0.71073
_diffrn_reflns_av_R_equivalents 0.0579
_diffrn_reflns_av_unetI/netI 0.0677
_diffrn_reflns_Laue_measured_fraction_full 0.998
_diffrn_reflns_Laue_measured_fraction_max 0.997
_diffrn_reflns_limit_h_max 23
_diffrn_reflns_limit_h_min -23
_diffrn_reflns_limit_k_max 15
_diffrn_reflns_limit_k_min -8
_diffrn_reflns_limit_l_max 22
_diffrn_reflns_limit_l_min -21
_diffrn_reflns_number 11771
_diffrn_reflns_point_group_measured_fraction_full 0.998
_diffrn_reflns_point_group_measured_fraction_max 0.997
_diffrn_reflns_theta_full 25.242
_diffrn_reflns_theta_max 27.517
_diffrn_reflns_theta_min 2.094
_exptl_absorpt_coefficient_mu 3.951
_exptl_absorpt_correction_T_max 0.7186
_exptl_absorpt_correction_T_min 0.5264
_exptl_absorpt_correction_type multi-scan
_exptl_absorpt_process_details sadabs
_exptl_crystal_density_diffrn 1.770
_exptl_crystal_F_000 1848
_exptl_crystal_size_max 0.220
_exptl_crystal_size_mid 0.170
_exptl_crystal_size_min 0.130
_refine_diff_density_max 2.477
_refine_diff_density_min -2.559
_refine_diff_density_rms 0.158
_refine_ls_extinction_method none
_refine_ls_goodness_of_fit_ref 1.021
_refine_ls_hydrogen_treatment constr
_refine_ls_matrix_type full
_refine_ls_number_parameters 263
_refine_ls_number_reflns 4094
_refine_ls_number_restraints 84
_refine_ls_restrained_S_all 1.038
_refine_ls_R_factor_all 0.0600
_refine_ls_R_factor_gt 0.0451
_refine_ls_shift/su_max 0.010
_refine_ls_shift/su_mean 0.001
_refine_ls_structure_factor_coef Fsqd
_refine_ls_weighting_details 'w=1/[\s^2^(Fo^2^)+(0.0526P)^2^+12.1567P] where P=(Fo^2^+2Fc^2^)/3'
_refine_ls_weighting_scheme calc
_refine_ls_wR_factor_gt 0.1015
_refine_ls_wR_factor_ref 0.1099
_reflns_Friedel_coverage 0.000
_reflns_number_gt 3427
_reflns_number_total 4094
_reflns_threshold_expression 'I > 2\s(I)'
_cod_data_source_file c9tc01397k2.cif
_cod_data_source_block 20170924zyx_TN4Tlgz_0m_a
_cod_original_sg_symbol_H-M 'C 2/c'
_cod_database_code 7237811
_shelx_shelxl_version_number 2016/6
_shelx_space_group_comment
;
The symmetry employed for this shelxl refinement is uniquely defined
by the following loop, which should always be used as a source of
symmetry information in preference to the above space-group names.
They are only intended as comments.
;
_shelx_estimated_absorpt_t_min 0.477
_shelx_estimated_absorpt_t_max 0.628

loop_
_space_group_symop_operation_xyz
'x, y, z'
'-x, y, -z+1/2'
'x+1/2, y+1/2, z'
'-x+1/2, y+1/2, -z+1/2'
'-x, -y, -z'
'x, -y, z-1/2'
'-x+1/2, -y+1/2, -z'
'x+1/2, -y+1/2, z-1/2'

loop_
_atom_site_label
_atom_site_type_symbol
_atom_site_fract_x
_atom_site_fract_y
_atom_site_fract_z
_atom_site_U_iso_or_equiv
_atom_site_adp_type
_atom_site_occupancy
_atom_site_site_symmetry_order
_atom_site_calc_flag
_atom_site_refinement_flags_posn
_atom_site_refinement_flags_adp
_atom_site_refinement_flags_occupancy
_atom_site_disorder_assembly
_atom_site_disorder_group
C1 C 0.5628(3) 0.2946(5) 0.3285(3) 0.0285(12) Uani 1 1 d . . . . .
C2 C 0.6234(3) 0.2197(6) 0.3283(3) 0.0335(14) Uani 1 1 d . . . . .
C3 C 0.6390(4) 0.1676(7) 0.4564(4) 0.0438(17) Uani 1 1 d . . . . .
C4 C 0.5789(4) 0.2355(7) 0.4646(3) 0.0446(17) Uani 1 1 d . . . . .
H4 H 0.564313 0.239417 0.513133 0.053 Uiso 1 1 calc R U . . .
C5 C 0.5399(3) 0.2983(6) 0.4009(3) 0.0339(14) Uani 1 1 d . . . . .
C6 C 0.4725(3) 0.3672(6) 0.4043(4) 0.0358(14) Uani 1 1 d . . . . .
C7 C 0.4430(4) 0.3811(7) 0.4697(4) 0.0483(19) Uani 1 1 d . . . . .
H7 H 0.467485 0.344990 0.517564 0.058 Uiso 1 1 calc R U . . .
C8 C 0.3780(4) 0.4472(8) 0.4653(4) 0.054(2) Uani 1 1 d . . . . .
H8 H 0.357381 0.457204 0.509973 0.065 Uiso 1 1 calc R U . . .
C9 C 0.3437(4) 0.4984(7) 0.3953(4) 0.0476(18) Uani 1 1 d . . . . .
H9 H 0.298609 0.543845 0.390742 0.057 Uiso 1 1 calc R U . . .
C10 C 0.3755(4) 0.4830(6) 0.3318(4) 0.0384(15) Uani 1 1 d . . . . .
H10 H 0.351511 0.518664 0.283547 0.046 Uiso 1 1 calc R U . . .
C11 C 0.6549(4) 0.1991(7) 0.2579(4) 0.0491(19) Uani 1 1 d . . . . .
C12 C 0.6839(5) 0.0961(9) 0.5242(5) 0.063(2) Uani 1 1 d . U . . .
C13 C 0.500000 0.6636(8) 0.250000 0.037(2) Uani 1 2 d S TU P . .
N3 N 0.500000 0.7755(9) 0.250000 0.079(3) Uani 1 2 d S TU P . .
C15 C 0.5559(6) 0.8383(9) 0.3107(8) 0.089(3) Uani 1 1 d . U . . .
H15 H 0.573855 0.767248 0.340793 0.107 Uiso 1 1 calc R U . . .
C16 C 0.6307(8) 0.8555(15) 0.2931(9) 0.142(6) Uani 1 1 d . U . . .
H16A H 0.652872 0.781867 0.284445 0.213 Uiso 1 1 calc R U . . .
H16B H 0.665543 0.894203 0.337234 0.213 Uiso 1 1 calc R U . . .
H16C H 0.624200 0.902195 0.245841 0.213 Uiso 1 1 calc R U . . .
C17 C 0.5284(10) 0.8839(17) 0.3727(8) 0.170(8) Uani 1 1 d . U . . .
H17A H 0.568817 0.877773 0.421507 0.256 Uiso 1 1 calc R U . . .
H17B H 0.482306 0.841815 0.377882 0.256 Uiso 1 1 calc R U . . .
H17C H 0.514897 0.963973 0.361937 0.256 Uiso 1 1 calc R U . . .
F1 F 0.5998(3) 0.1797(4) 0.1928(2) 0.0661(13) Uani 1 1 d . U . . .
F2 F 0.6951(3) 0.2880(5) 0.2422(3) 0.0762(15) Uani 1 1 d . U . . .
F3 F 0.7033(3) 0.1109(5) 0.2657(3) 0.0835(18) Uani 1 1 d . U . . .
F4 F 0.6661(13) -0.0051(16) 0.5224(12) 0.133(8) Uani 0.60(2) 1 d . U P A 1
F5 F 0.7599(8) 0.1038(16) 0.5314(8) 0.075(5) Uani 0.60(2) 1 d . U P A 1
F6 F 0.6793(7) 0.1461(17) 0.5940(5) 0.084(5) Uani 0.60(2) 1 d . U P A 1
Ir1 Ir 0.500000 0.41230(3) 0.250000 0.02574(12) Uani 1 2 d S T P . .
N1 N 0.6604(3) 0.1573(5) 0.3901(3) 0.0420(14) Uani 1 1 d . . . . .
N2 N 0.4387(3) 0.4200(4) 0.3356(3) 0.0307(11) Uani 1 1 d . . . . .
S1 S 0.56404(10) 0.57819(15) 0.31707(9) 0.0390(4) Uani 1 1 d . . . . .
F6' F 0.6427(14) 0.061(2) 0.5704(14) 0.092(8) Uani 0.40(2) 1 d . U P A 2
F5' F 0.7527(18) 0.130(3) 0.5533(18) 0.110(10) Uani 0.40(2) 1 d . U P A 2
F4' F 0.6979(12) -0.0151(19) 0.4956(10) 0.075(6) Uani 0.40(2) 1 d . U P A 2

loop_
_atom_site_aniso_label
_atom_site_aniso_U_11
_atom_site_aniso_U_22
_atom_site_aniso_U_33
_atom_site_aniso_U_23
_atom_site_aniso_U_13
_atom_site_aniso_U_12
C1 0.028(3) 0.033(3) 0.026(3) -0.001(2) 0.010(2) -0.001(2)
C2 0.029(3) 0.037(4) 0.036(3) 0.000(3) 0.008(2) 0.004(3)
C3 0.035(3) 0.061(5) 0.037(3) 0.012(3) 0.010(3) 0.012(3)
C4 0.039(3) 0.071(5) 0.028(3) 0.004(3) 0.014(3) 0.013(4)
C5 0.032(3) 0.040(4) 0.030(3) 0.000(3) 0.008(2) 0.001(3)
C6 0.026(3) 0.047(4) 0.034(3) 0.000(3) 0.007(2) 0.005(3)
C7 0.044(4) 0.072(6) 0.031(3) 0.006(3) 0.013(3) 0.022(4)
C8 0.048(4) 0.085(6) 0.034(4) 0.000(4) 0.017(3) 0.021(4)
C9 0.037(4) 0.062(5) 0.046(4) -0.005(4) 0.013(3) 0.018(4)
C10 0.034(3) 0.043(4) 0.038(3) -0.004(3) 0.008(3) 0.007(3)
C11 0.056(4) 0.050(5) 0.046(4) 0.007(4) 0.020(4) 0.026(4)
C12 0.063(5) 0.074(6) 0.052(4) 0.019(4) 0.012(4) 0.018(5)
C13 0.038(5) 0.041(5) 0.036(5) 0.000 0.016(4) 0.000
N3 0.080(7) 0.051(6) 0.101(8) 0.000 0.014(6) 0.000
C15 0.076(6) 0.050(5) 0.147(9) -0.035(6) 0.036(6) -0.008(5)
C16 0.095(9) 0.185(14) 0.146(12) -0.022(11) 0.029(8) -0.082(10)
C17 0.151(13) 0.27(2) 0.097(10) -0.068(12) 0.049(10) -0.079(14)
F1 0.080(3) 0.078(3) 0.040(2) -0.006(2) 0.015(2) 0.033(3)
F2 0.064(3) 0.096(4) 0.083(3) 0.027(3) 0.047(3) 0.012(3)
F3 0.100(4) 0.099(4) 0.062(3) 0.021(3) 0.040(3) 0.072(3)
F4 0.159(15) 0.086(10) 0.116(13) 0.048(10) -0.037(10) -0.012(11)
F5 0.052(6) 0.123(11) 0.049(6) 0.013(6) 0.010(5) 0.051(7)
F6 0.089(7) 0.132(12) 0.033(4) 0.020(5) 0.014(4) 0.050(8)
Ir1 0.02392(16) 0.02948(19) 0.02392(17) 0.000 0.00593(11) 0.000
N1 0.036(3) 0.052(4) 0.039(3) 0.003(3) 0.012(2) 0.011(3)
N2 0.029(2) 0.037(3) 0.027(2) -0.004(2) 0.0080(19) 0.002(2)
S1 0.0412(8) 0.0406(10) 0.0323(8) -0.0046(7) 0.0030(6) -0.0070(8)
F6' 0.102(12) 0.112(15) 0.081(11) 0.076(11) 0.056(10) 0.071(11)
F5' 0.102(16) 0.087(13) 0.111(17) 0.009(12) -0.036(12) -0.026(12)
F4' 0.095(11) 0.075(10) 0.064(9) 0.029(7) 0.035(8) 0.049(9)

loop_
_atom_type_symbol
_atom_type_description
_atom_type_scat_dispersion_real
_atom_type_scat_dispersion_imag
_atom_type_scat_source
C C 0.0033 0.0016 'International Tables Vol C Tables 4.2.6.8 and 6.1.1.4'
H H 0.0000 0.0000 'International Tables Vol C Tables 4.2.6.8 and 6.1.1.4'
F F 0.0171 0.0103 'International Tables Vol C Tables 4.2.6.8 and 6.1.1.4'
Ir Ir -1.4442 7.9887 'International Tables Vol C Tables 4.2.6.8 and 6.1.1.4'
N N 0.0061 0.0033 'International Tables Vol C Tables 4.2.6.8 and 6.1.1.4'
S S 0.1246 0.1234 'International Tables Vol C Tables 4.2.6.8 and 6.1.1.4'

loop_
_geom_angle_atom_site_label_1
_geom_angle_atom_site_label_2
_geom_angle_atom_site_label_3
_geom_angle
_geom_angle_site_symmetry_1
_geom_angle_site_symmetry_3
C2 C1 C5 114.1(5) . .
C2 C1 Ir1 135.4(4) . .
C5 C1 Ir1 110.4(4) . .
N1 C2 C1 124.9(5) . .
N1 C2 C11 111.9(5) . .
C1 C2 C11 123.2(6) . .
N1 C3 C4 123.2(6) . .
N1 C3 C12 115.7(6) . .
C4 C3 C12 121.1(6) . .
C3 C4 C5 118.5(6) . .
C3 C4 H4 120.7 . .
C5 C4 H4 120.7 . .
C4 C5 C1 120.8(6) . .
C4 C5 C6 121.3(5) . .
C1 C5 C6 117.9(5) . .
N2 C6 C7 120.6(6) . .
N2 C6 C5 114.0(5) . .
C7 C6 C5 125.4(6) . .
C8 C7 C6 120.1(6) . .
C8 C7 H7 120.0 . .
C6 C7 H7 120.0 . .
C7 C8 C9 118.8(6) . .
C7 C8 H8 120.6 . .
C9 C8 H8 120.6 . .
C8 C9 C10 119.2(6) . .
C8 C9 H9 120.4 . .
C10 C9 H9 120.4 . .
N2 C10 C9 122.5(6) . .
N2 C10 H10 118.8 . .
C9 C10 H10 118.8 . .
F1 C11 F2 106.1(6) . .
F1 C11 F3 106.0(6) . .
F2 C11 F3 105.5(6) . .
F1 C11 C2 113.2(6) . .
F2 C11 C2 111.7(6) . .
F3 C11 C2 113.6(6) . .
F5' C12 F6' 119.0(18) . .
F4 C12 F5 108.5(15) . .
F4 C12 F6 111.4(13) . .
F5 C12 F6 99.3(10) . .
F5' C12 F4' 101.1(17) . .
F6' C12 F4' 95.5(16) . .
F4 C12 C3 115.6(10) . .
F5' C12 C3 114.7(16) . .
F6' C12 C3 113.8(10) . .
F5 C12 C3 111.6(9) . .
F6 C12 C3 109.2(9) . .
F4' C12 C3 109.3(10) . .
N3 C13 S1 125.2(3) . 2_655
N3 C13 S1 125.2(3) . .
S1 C13 S1 109.6(5) 2_655 .
C13 N3 C15 120.2(6) . .
C13 N3 C15 120.2(6) . 2_655
C15 N3 C15 119.6(12) . 2_655
C16 C15 N3 114.1(10) . .
C16 C15 C17 128.3(12) . .
N3 C15 C17 117.2(10) . .
C16 C15 H15 92.1 . .
N3 C15 H15 92.1 . .
C17 C15 H15 92.1 . .
C15 C16 H16A 109.5 . .
C15 C16 H16B 109.5 . .
H16A C16 H16B 109.5 . .
C15 C16 H16C 109.5 . .
H16A C16 H16C 109.5 . .
H16B C16 H16C 109.5 . .
C15 C17 H17A 109.5 . .
C15 C17 H17B 109.5 . .
H17A C17 H17B 109.5 . .
C15 C17 H17C 109.5 . .
H17A C17 H17C 109.5 . .
H17B C17 H17C 109.5 . .
N2 Ir1 N2 175.0(3) . 2_655
N2 Ir1 C1 102.7(2) . 2_655
N2 Ir1 C1 80.7(2) 2_655 2_655
N2 Ir1 C1 80.7(2) . .
N2 Ir1 C1 102.7(2) 2_655 .
C1 Ir1 C1 96.5(3) 2_655 .
N2 Ir1 S1 82.98(15) . .
N2 Ir1 S1 92.93(15) 2_655 .
C1 Ir1 S1 167.19(16) 2_655 .
C1 Ir1 S1 95.76(17) . .
N2 Ir1 S1 92.93(15) . 2_655
N2 Ir1 S1 82.98(14) 2_655 2_655
C1 Ir1 S1 95.76(17) 2_655 2_655
C1 Ir1 S1 167.19(16) . 2_655
S1 Ir1 S1 72.31(8) . 2_655
C3 N1 C2 118.4(6) . .
C10 N2 C6 118.9(5) . .
C10 N2 Ir1 125.1(4) . .
C6 N2 Ir1 115.5(4) . .
C13 S1 Ir1 89.0(3) . .

loop_
_geom_bond_atom_site_label_1
_geom_bond_atom_site_label_2
_geom_bond_distance
_geom_bond_site_symmetry_2
C1 C2 1.392(8) .
C1 C5 1.426(8) .
C1 Ir1 2.081(6) .
C2 N1 1.345(8) .
C2 C11 1.497(9) .
C3 N1 1.316(8) .
C3 C4 1.369(9) .
C3 C12 1.519(10) .
C4 C5 1.381(9) .
C4 H4 0.9500 .
C5 C6 1.460(8) .
C6 N2 1.363(8) .
C6 C7 1.382(9) .
C7 C8 1.379(10) .
C7 H7 0.9500 .
C8 C9 1.374(10) .
C8 H8 0.9500 .
C9 C10 1.380(9) .
C9 H9 0.9500 .
C10 N2 1.334(8) .
C10 H10 0.9500 .
C11 F1 1.334(9) .
C11 F2 1.332(9) .
C11 F3 1.335(8) .
C12 F4 1.232(17) .
C12 F5' 1.27(3) .
C12 F6' 1.288(18) .
C12 F5 1.328(18) .
C12 F6 1.381(14) .
C12 F4' 1.45(2) .
C13 N3 1.318(14) .
C13 S1 1.746(6) 2_655
C13 S1 1.746(6) .
N3 C15 1.470(11) .
N3 C15 1.470(11) 2_655
C15 C16 1.450(15) .
C15 C17 1.403(16) .
C15 H15 1.0000 .
C16 H16A 0.9800 .
C16 H16B 0.9800 .
C16 H16C 0.9800 .
C17 H17A 0.9800 .
C17 H17B 0.9800 .
C17 H17C 0.9800 .
Ir1 N2 2.060(5) .
Ir1 N2 2.060(5) 2_655
Ir1 S1 2.4195(17) .
Ir1 S1 2.4195(17) 2_655
